data_1568899
loop_
_publ_author_name
'Rahman, Md Mahbubur'
'Meng, Guangrong'
'Bisz, Elwira'
'Dziuk, B&#x142;a&#x17c;ej'
'Lalancette, Roger'
'Szostak, Roman'
'Szostak, Michal'

_publ_section_title
;
 I<i>t</i>Oct (I<i>t</i>Octyl) - pushing the limits of I<i>t</i>Bu: highly
 hindered electron-rich N-aliphatic N-heterocyclic carbenes.
;
_journal_issue 19
_journal_name_full 'Chemical science'
_journal_page_first 5141
_journal_page_last 5147
_journal_paper_doi 10.1039/d3sc01006f
_journal_volume 14
_journal_year 2023
_chemical_formula_sum 'C19 H36 Ag Cl N2'
_chemical_formula_weight 435.82
_space_group_crystal_system monoclinic
_space_group_IT_number 14
_space_group_name_Hall '-P 2yn'
_space_group_name_H-M_alt 'P 1 21/n 1'
_atom_sites_solution_hydrogens geom
_audit_creation_method SHELXL-2014/7
_audit_update_record
;
2023-02-01 deposited with the CCDC.	2023-04-17 downloaded from the CCDC.
;
_cell_angle_alpha 90
_cell_angle_beta 90.467(2)
_cell_angle_gamma 90
_cell_formula_units_Z 4
_cell_length_a 12.9804(3)
_cell_length_b 13.4131(3)
_cell_length_c 13.1899(3)
_cell_measurement_reflns_used 15291
_cell_measurement_temperature 293(2)
_cell_measurement_theta_max 26.000
_cell_measurement_theta_min 2.682
_cell_volume 2296.38(9)
_computing_cell_refinement 'CrysAlisCCD (Oxford Diffraction Ltd., 2008)'
_computing_data_collection 'CrysAlisCCD (Oxford Diffraction Ltd., 2008)'
_computing_data_reduction 'CrysAlisCCD (Oxford Diffraction Ltd., 2008)'
_computing_molecular_graphics 'SHELXTL (Sheldrick, 2008)'
_computing_publication_material 'SHELXL-2014/7 (Sheldrick, 2014)'
_computing_structure_refinement 'SHELXL-2014/7 (Sheldrick, 2014)'
_computing_structure_solution 'SHELXS-2014/7 (Sheldrick, 2014)'
_diffrn_ambient_temperature 293(2)
_diffrn_detector_area_resol_mean '1024 x 1024 with blocks 2 x 2'
_diffrn_measured_fraction_theta_full 0.998
_diffrn_measured_fraction_theta_max 0.998
_diffrn_measurement_device_type Xcalibur
_diffrn_measurement_method \w--scan
_diffrn_radiation_type MoK\a
_diffrn_radiation_wavelength 0.71073
_diffrn_reflns_av_R_equivalents 0.0221
_diffrn_reflns_av_unetI/netI 0.0268
_diffrn_reflns_Laue_measured_fraction_full 0.998
_diffrn_reflns_Laue_measured_fraction_max 0.998
_diffrn_reflns_limit_h_max 12
_diffrn_reflns_limit_h_min -16
_diffrn_reflns_limit_k_max 16
_diffrn_reflns_limit_k_min -16
_diffrn_reflns_limit_l_max 16
_diffrn_reflns_limit_l_min -16
_diffrn_reflns_number 15291
_diffrn_reflns_point_group_measured_fraction_full 0.998
_diffrn_reflns_point_group_measured_fraction_max 0.998
_diffrn_reflns_theta_full 25.242
_diffrn_reflns_theta_max 26.000
_diffrn_reflns_theta_min 2.682
_diffrn_source 'fine-focus sealed tube'
_exptl_absorpt_coefficient_mu 0.996
_exptl_absorpt_correction_T_max 1.00000
_exptl_absorpt_correction_T_min 0.97929
_exptl_absorpt_correction_type multi-scan
_exptl_crystal_colour colourless
_exptl_crystal_density_diffrn 1.261
_exptl_crystal_density_method 'not measured'
_exptl_crystal_description irregular
_exptl_crystal_F_000 912
_exptl_crystal_size_max 0.4
_exptl_crystal_size_mid 0.3
_exptl_crystal_size_min 0.2
_refine_diff_density_max 0.490
_refine_diff_density_min -0.467
_refine_diff_density_rms 0.051
_refine_ls_extinction_method none
_refine_ls_goodness_of_fit_ref 0.985
_refine_ls_hydrogen_treatment constr
_refine_ls_matrix_type full
_refine_ls_number_parameters 218
_refine_ls_number_reflns 4501
_refine_ls_number_restraints 0
_refine_ls_restrained_S_all 0.985
_refine_ls_R_factor_all 0.0419
_refine_ls_R_factor_gt 0.0275
_refine_ls_shift/su_max 0.002
_refine_ls_shift/su_mean 0.000
_refine_ls_structure_factor_coef Fsqd
_refine_ls_weighting_details 'w=1/[\s^2^(Fo^2^)+(0.0398P)^2^] where P=(Fo^2^+2Fc^2^)/3'
_refine_ls_weighting_scheme calc
_refine_ls_wR_factor_gt 0.0676
_refine_ls_wR_factor_ref 0.0710
_reflns_Friedel_coverage 0.000
_reflns_number_gt 3372
_reflns_number_total 4501
_reflns_threshold_expression 'I > 2\s(I)'
_cod_data_source_file d3sc01006f2.cif
_cod_data_source_block BD314_a
_cod_depositor_comments 'Adding full bibliography for 1568897--1568901.cif.'
_cod_original_sg_symbol_H-M 'P 21/n'
_cod_database_code 1568899
_shelx_shelxl_version_number 2014/7
_shelx_space_group_comment
;
The symmetry employed for this shelxl refinement is uniquely defined
by the following loop, which should always be used as a source of
symmetry information in preference to the above space-group names.
They are only intended as comments.
;
_exptl_absorpt_special_details
;
CrysAlis RED, Oxford Diffraction Ltd.,
Version 1.171.33.57 (release 26-01-2010 CrysAlis171 .NET)
(compiled Jan 26 2010,14:36:55)
Empirical absorption correction using spherical harmonics,
 implemented in SCALE3 ABSPACK scaling algorithm.
;

loop_
_space_group_symop_operation_xyz
'x, y, z'
'-x+1/2, y+1/2, -z+1/2'
'-x, -y, -z'
'x-1/2, -y-1/2, z-1/2'

loop_
_atom_site_label
_atom_site_type_symbol
_atom_site_fract_x
_atom_site_fract_y
_atom_site_fract_z
_atom_site_U_iso_or_equiv
_atom_site_adp_type
_atom_site_occupancy
_atom_site_site_symmetry_order
_atom_site_calc_flag
_atom_site_refinement_flags_posn
_atom_site_refinement_flags_adp
_atom_site_refinement_flags_occupancy
_atom_site_disorder_assembly
_atom_site_disorder_group
Ag1 Ag 0.15824(2) 0.64353(2) 0.36835(2) 0.05428(9) Uani 1 1 d . . . . .
Cl1 Cl 0.04549(7) 0.61216(7) 0.23640(6) 0.0836(2) Uani 1 1 d . . . . .
N1 N 0.25985(16) 0.63203(14) 0.58169(15) 0.0529(5) Uani 1 1 d . . . . .
C1 C 0.25841(18) 0.67409(17) 0.48823(17) 0.0484(6) Uani 1 1 d . . . . .
N2 N 0.33506(14) 0.74256(14) 0.49028(15) 0.0527(5) Uani 1 1 d . . . . .
C2 C 0.3359(2) 0.6751(2) 0.6401(2) 0.0687(8) Uani 1 1 d . . . . .
H2 H 0.3517 0.6597 0.7072 0.082 Uiso 1 1 calc R U . . .
C3 C 0.3827(2) 0.7427(2) 0.5832(2) 0.0670(7) Uani 1 1 d . . . . .
H3 H 0.4378 0.7828 0.6029 0.080 Uiso 1 1 calc R U . . .
C4 C 0.18267(19) 0.55705(19) 0.61909(18) 0.0592(7) Uani 1 1 d . . . . .
C7 C 0.0773(2) 0.6089(2) 0.6166(3) 0.0828(9) Uani 1 1 d . . . . .
H7A H 0.0572 0.6213 0.5475 0.124 Uiso 1 1 calc R U . . .
H7B H 0.0817 0.6711 0.6525 0.124 Uiso 1 1 calc R U . . .
H7C H 0.0270 0.5669 0.6482 0.124 Uiso 1 1 calc R U . . .
C6 C 0.2663(2) 0.3908(2) 0.5361(2) 0.0763(8) Uani 1 1 d . . . . .
C5 C 0.17820(19) 0.46572(19) 0.54992(19) 0.0594(7) Uani 1 1 d . . . . .
H5A H 0.1615 0.4906 0.4827 0.071 Uiso 1 1 calc R U . . .
H5B H 0.1191 0.4272 0.5716 0.071 Uiso 1 1 calc R U . . .
C9 C 0.2761(4) 0.3189(3) 0.6273(3) 0.1277(15) Uani 1 1 d . . . . .
H9A H 0.3195 0.2639 0.6094 0.192 Uiso 1 1 calc R U . . .
H9B H 0.2091 0.2946 0.6451 0.192 Uiso 1 1 calc R U . . .
H9C H 0.3057 0.3537 0.6841 0.192 Uiso 1 1 calc R U . . .
C8 C 0.2082(3) 0.5299(3) 0.72903(19) 0.0915(10) Uani 1 1 d . . . . .
H8A H 0.2776 0.5055 0.7333 0.137 Uiso 1 1 calc R U . . .
H8B H 0.1616 0.4793 0.7519 0.137 Uiso 1 1 calc R U . . .
H8C H 0.2015 0.5880 0.7710 0.137 Uiso 1 1 calc R U . . .
C10 C 0.2374(4) 0.3263(3) 0.4443(3) 0.1332(16) Uani 1 1 d . . . . .
H10A H 0.2363 0.3668 0.3843 0.200 Uiso 1 1 calc R U . . .
H10B H 0.1705 0.2976 0.4544 0.200 Uiso 1 1 calc R U . . .
H10C H 0.2873 0.2740 0.4368 0.200 Uiso 1 1 calc R U . . .
C11 C 0.3692(3) 0.4390(3) 0.5157(3) 0.1210(15) Uani 1 1 d . . . . .
H11A H 0.4193 0.3884 0.5013 0.182 Uiso 1 1 calc R U . . .
H11B H 0.3909 0.4762 0.5743 0.182 Uiso 1 1 calc R U . . .
H11C H 0.3629 0.4831 0.4587 0.182 Uiso 1 1 calc R U . . .
C12 C 0.36315(19) 0.8086(2) 0.4033(2) 0.0596(6) Uani 1 1 d . . . . .
C13 C 0.2712(2) 0.87227(18) 0.3679(2) 0.0651(7) Uani 1 1 d . . . . .
H13A H 0.2961 0.9126 0.3122 0.078 Uiso 1 1 calc R U . . .
H13B H 0.2216 0.8261 0.3387 0.078 Uiso 1 1 calc R U . . .
C14 C 0.2093(3) 0.9429(2) 0.4358(3) 0.0858(9) Uani 1 1 d . . . . .
C15 C 0.3960(2) 0.7415(2) 0.3156(2) 0.0782(8) Uani 1 1 d . . . . .
H15A H 0.3376 0.7047 0.2910 0.117 Uiso 1 1 calc R U . . .
H15B H 0.4481 0.6960 0.3388 0.117 Uiso 1 1 calc R U . . .
H15C H 0.4231 0.7818 0.2618 0.117 Uiso 1 1 calc R U . . .
C16 C 0.4573(3) 0.8719(2) 0.4333(3) 0.0946(11) Uani 1 1 d . . . . .
H16A H 0.5144 0.8288 0.4489 0.142 Uiso 1 1 calc R U . . .
H16B H 0.4412 0.9114 0.4918 0.142 Uiso 1 1 calc R U . . .
H16C H 0.4752 0.9149 0.3781 0.142 Uiso 1 1 calc R U . . .
C17 C 0.2768(4) 1.0255(3) 0.4848(3) 0.152(2) Uani 1 1 d . . . . .
H17A H 0.3149 1.0593 0.4331 0.228 Uiso 1 1 calc R U . . .
H17B H 0.3238 0.9959 0.5327 0.228 Uiso 1 1 calc R U . . .
H17C H 0.2334 1.0724 0.5191 0.228 Uiso 1 1 calc R U . . .
C18 C 0.1528(3) 0.8919(3) 0.5201(3) 0.1183(15) Uani 1 1 d . . . . .
H18A H 0.1071 0.8427 0.4922 0.178 Uiso 1 1 calc R U . . .
H18B H 0.1138 0.9403 0.5573 0.178 Uiso 1 1 calc R U . . .
H18C H 0.2015 0.8603 0.5649 0.178 Uiso 1 1 calc R U . . .
C19 C 0.1330(4) 0.9929(5) 0.3662(3) 0.181(3) Uani 1 1 d . . . . .
H19A H 0.1690 1.0246 0.3117 0.271 Uiso 1 1 calc R U . . .
H19B H 0.0950 1.0420 0.4033 0.271 Uiso 1 1 calc R U . . .
H19C H 0.0864 0.9440 0.3391 0.271 Uiso 1 1 calc R U . . .

loop_
_atom_site_aniso_label
_atom_site_aniso_U_11
_atom_site_aniso_U_22
_atom_site_aniso_U_33
_atom_site_aniso_U_23
_atom_site_aniso_U_13
_atom_site_aniso_U_12
Ag1 0.05458(13) 0.05801(13) 0.05008(12) 0.00525(9) -0.01064(8) -0.00861(9)
Cl1 0.0853(5) 0.0997(6) 0.0653(5) 0.0138(4) -0.0315(4) -0.0151(4)
N1 0.0565(12) 0.0573(13) 0.0448(12) -0.0005(9) -0.0056(9) -0.0071(10)
C1 0.0490(14) 0.0490(13) 0.0472(14) -0.0014(11) -0.0015(11) -0.0035(11)
N2 0.0520(12) 0.0501(12) 0.0559(12) -0.0030(10) -0.0048(10) -0.0096(9)
C2 0.0753(19) 0.0800(19) 0.0505(16) -0.0034(14) -0.0170(14) -0.0104(15)
C3 0.0662(16) 0.0701(18) 0.0644(17) -0.0075(14) -0.0200(14) -0.0163(14)
C4 0.0615(16) 0.0646(17) 0.0515(14) 0.0078(12) 0.0037(12) -0.0089(13)
C7 0.0693(19) 0.085(2) 0.094(2) 0.0074(18) 0.0274(17) 0.0011(16)
C6 0.082(2) 0.0609(17) 0.086(2) 0.0107(16) 0.0058(17) 0.0041(15)
C5 0.0604(16) 0.0577(16) 0.0601(15) 0.0132(13) -0.0062(13) -0.0097(13)
C9 0.139(4) 0.106(3) 0.138(4) 0.050(3) 0.009(3) 0.038(3)
C8 0.112(3) 0.110(3) 0.0525(17) 0.0147(17) 0.0021(17) -0.021(2)
C10 0.192(5) 0.076(2) 0.131(4) -0.031(2) -0.007(3) 0.021(3)
C11 0.086(2) 0.087(3) 0.191(4) 0.000(3) 0.051(3) 0.012(2)
C12 0.0575(15) 0.0546(15) 0.0667(17) 0.0054(13) 0.0002(13) -0.0120(12)
C13 0.0754(19) 0.0542(16) 0.0659(18) 0.0051(13) 0.0039(15) -0.0019(13)
C14 0.100(2) 0.0613(19) 0.097(2) 0.0056(17) 0.026(2) 0.0168(17)
C15 0.0751(19) 0.078(2) 0.082(2) 0.0065(16) 0.0250(17) 0.0033(16)
C16 0.080(2) 0.086(2) 0.118(3) 0.0236(19) -0.012(2) -0.0371(18)
C17 0.199(5) 0.086(3) 0.171(4) -0.051(3) 0.066(4) -0.031(3)
C18 0.119(3) 0.084(2) 0.153(4) 0.007(2) 0.067(3) 0.020(2)
C19 0.197(5) 0.187(6) 0.158(4) 0.032(4) 0.014(4) 0.126(5)

loop_
_atom_type_symbol
_atom_type_description
_atom_type_scat_dispersion_real
_atom_type_scat_dispersion_imag
_atom_type_scat_source
C C 0.0033 0.0016 'International Tables Vol C Tables 4.2.6.8 and 6.1.1.4'
H H 0.0000 0.0000 'International Tables Vol C Tables 4.2.6.8 and 6.1.1.4'
N N 0.0061 0.0033 'International Tables Vol C Tables 4.2.6.8 and 6.1.1.4'
Cl Cl 0.1484 0.1585 'International Tables Vol C Tables 4.2.6.8 and 6.1.1.4'
Ag Ag -0.8971 1.1015 'International Tables Vol C Tables 4.2.6.8 and 6.1.1.4'

loop_
_geom_angle_atom_site_label_1
_geom_angle_atom_site_label_2
_geom_angle_atom_site_label_3
_geom_angle
_geom_angle_site_symmetry_1
_geom_angle_site_symmetry_3
_geom_angle_publ_flag
C1 Ag1 Cl1 178.95(7) . . ?
C1 N1 C2 109.8(2) . . ?
C1 N1 C4 124.9(2) . . ?
C2 N1 C4 125.0(2) . . ?
N2 C1 N1 105.0(2) . . ?
N2 C1 Ag1 127.12(17) . . ?
N1 C1 Ag1 127.82(17) . . ?
C1 N2 C3 110.2(2) . . ?
C1 N2 C12 124.7(2) . . ?
C3 N2 C12 125.1(2) . . ?
C3 C2 N1 107.4(2) . . ?
C3 C2 H2 126.3 . . ?
N1 C2 H2 126.3 . . ?
C2 C3 N2 107.5(2) . . ?
C2 C3 H3 126.3 . . ?
N2 C3 H3 126.3 . . ?
N1 C4 C5 111.22(19) . . ?
N1 C4 C8 109.3(2) . . ?
C5 C4 C8 112.5(2) . . ?
N1 C4 C7 106.6(2) . . ?
C5 C4 C7 108.7(2) . . ?
C8 C4 C7 108.3(2) . . ?
C4 C7 H7A 109.5 . . ?
C4 C7 H7B 109.5 . . ?
H7A C7 H7B 109.5 . . ?
C4 C7 H7C 109.5 . . ?
H7A C7 H7C 109.5 . . ?
H7B C7 H7C 109.5 . . ?
C11 C6 C10 108.2(3) . . ?
C11 C6 C5 113.7(3) . . ?
C10 C6 C5 106.6(3) . . ?
C11 C6 C9 109.8(3) . . ?
C10 C6 C9 106.3(3) . . ?
C5 C6 C9 111.9(3) . . ?
C4 C5 C6 124.8(2) . . ?
C4 C5 H5A 106.1 . . ?
C6 C5 H5A 106.1 . . ?
C4 C5 H5B 106.1 . . ?
C6 C5 H5B 106.1 . . ?
H5A C5 H5B 106.3 . . ?
C6 C9 H9A 109.5 . . ?
C6 C9 H9B 109.5 . . ?
H9A C9 H9B 109.5 . . ?
C6 C9 H9C 109.5 . . ?
H9A C9 H9C 109.5 . . ?
H9B C9 H9C 109.5 . . ?
C4 C8 H8A 109.5 . . ?
C4 C8 H8B 109.5 . . ?
H8A C8 H8B 109.5 . . ?
C4 C8 H8C 109.5 . . ?
H8A C8 H8C 109.5 . . ?
H8B C8 H8C 109.5 . . ?
C6 C10 H10A 109.5 . . ?
C6 C10 H10B 109.5 . . ?
H10A C10 H10B 109.5 . . ?
C6 C10 H10C 109.5 . . ?
H10A C10 H10C 109.5 . . ?
H10B C10 H10C 109.5 . . ?
C6 C11 H11A 109.5 . . ?
C6 C11 H11B 109.5 . . ?
H11A C11 H11B 109.5 . . ?
C6 C11 H11C 109.5 . . ?
H11A C11 H11C 109.5 . . ?
H11B C11 H11C 109.5 . . ?
N2 C12 C15 107.6(2) . . ?
N2 C12 C16 109.1(2) . . ?
C15 C12 C16 107.0(2) . . ?
N2 C12 C13 111.6(2) . . ?
C15 C12 C13 108.5(2) . . ?
C16 C12 C13 112.7(2) . . ?
C14 C13 C12 125.0(3) . . ?
C14 C13 H13A 106.1 . . ?
C12 C13 H13A 106.1 . . ?
C14 C13 H13B 106.1 . . ?
C12 C13 H13B 106.1 . . ?
H13A C13 H13B 106.3 . . ?
C18 C14 C19 109.4(4) . . ?
C18 C14 C13 114.4(3) . . ?
C19 C14 C13 105.3(3) . . ?
C18 C14 C17 107.1(3) . . ?
C19 C14 C17 107.6(4) . . ?
C13 C14 C17 112.8(3) . . ?
C12 C15 H15A 109.5 . . ?
C12 C15 H15B 109.5 . . ?
H15A C15 H15B 109.5 . . ?
C12 C15 H15C 109.5 . . ?
H15A C15 H15C 109.5 . . ?
H15B C15 H15C 109.5 . . ?
C12 C16 H16A 109.5 . . ?
C12 C16 H16B 109.5 . . ?
H16A C16 H16B 109.5 . . ?
C12 C16 H16C 109.5 . . ?
H16A C16 H16C 109.5 . . ?
H16B C16 H16C 109.5 . . ?
C14 C17 H17A 109.5 . . ?
C14 C17 H17B 109.5 . . ?
H17A C17 H17B 109.5 . . ?
C14 C17 H17C 109.5 . . ?
H17A C17 H17C 109.5 . . ?
H17B C17 H17C 109.5 . . ?
C14 C18 H18A 109.5 . . ?
C14 C18 H18B 109.5 . . ?
H18A C18 H18B 109.5 . . ?
C14 C18 H18C 109.5 . . ?
H18A C18 H18C 109.5 . . ?
H18B C18 H18C 109.5 . . ?
C14 C19 H19A 109.5 . . ?
C14 C19 H19B 109.5 . . ?
H19A C19 H19B 109.5 . . ?
C14 C19 H19C 109.5 . . ?
H19A C19 H19C 109.5 . . ?
H19B C19 H19C 109.5 . . ?

loop_
_geom_bond_atom_site_label_1
_geom_bond_atom_site_label_2
_geom_bond_distance
_geom_bond_site_symmetry_2
_geom_bond_publ_flag
Ag1 C1 2.080(2) . ?
Ag1 Cl1 2.3035(7) . ?
N1 C1 1.356(3) . ?
N1 C2 1.375(3) . ?
N1 C4 1.506(3) . ?
C1 N2 1.354(3) . ?
N2 C3 1.369(3) . ?
N2 C12 1.497(3) . ?
C2 C3 1.327(4) . ?
C2 H2 0.9300 . ?
C3 H3 0.9300 . ?
C4 C5 1.528(3) . ?
C4 C8 1.529(3) . ?
C4 C7 1.535(4) . ?
C7 H7A 0.9600 . ?
C7 H7B 0.9600 . ?
C7 H7C 0.9600 . ?
C6 C11 1.510(4) . ?
C6 C10 1.532(5) . ?
C6 C5 1.535(4) . ?
C6 C9 1.546(5) . ?
C5 H5A 0.9700 . ?
C5 H5B 0.9700 . ?
C9 H9A 0.9600 . ?
C9 H9B 0.9600 . ?
C9 H9C 0.9600 . ?
C8 H8A 0.9600 . ?
C8 H8B 0.9600 . ?
C8 H8C 0.9600 . ?
C10 H10A 0.9600 . ?
C10 H10B 0.9600 . ?
C10 H10C 0.9600 . ?
C11 H11A 0.9600 . ?
C11 H11B 0.9600 . ?
C11 H11C 0.9600 . ?
C12 C15 1.530(4) . ?
C12 C16 1.537(4) . ?
C12 C13 1.537(4) . ?
C13 C14 1.535(4) . ?
C13 H13A 0.9700 . ?
C13 H13B 0.9700 . ?
C14 C18 1.502(5) . ?
C14 C19 1.503(5) . ?
C14 C17 1.550(5) . ?
C15 H15A 0.9600 . ?
C15 H15B 0.9600 . ?
C15 H15C 0.9600 . ?
C16 H16A 0.9600 . ?
C16 H16B 0.9600 . ?
C16 H16C 0.9600 . ?
C17 H17A 0.9600 . ?
C17 H17B 0.9600 . ?
C17 H17C 0.9600 . ?
C18 H18A 0.9600 . ?
C18 H18B 0.9600 . ?
C18 H18C 0.9600 . ?
C19 H19A 0.9600 . ?
C19 H19B 0.9600 . ?
C19 H19C 0.9600 . ?

loop_
_geom_hbond_atom_site_label_D
_geom_hbond_atom_site_label_H
_geom_hbond_atom_site_label_A
_geom_hbond_distance_DH
_geom_hbond_distance_HA
_geom_hbond_distance_DA
_geom_hbond_angle_DHA
_geom_hbond_site_symmetry_A
C3 H3 Cl1 0.93 2.65 3.502(3) 153.5 4_676
C8 H8B Cl1 0.96 2.96 3.835(3) 152.2 3_566

loop_
_geom_torsion_atom_site_label_1
_geom_torsion_atom_site_label_2
_geom_torsion_atom_site_label_3
_geom_torsion_atom_site_label_4
_geom_torsion
_geom_torsion_site_symmetry_1
_geom_torsion_site_symmetry_2
_geom_torsion_site_symmetry_3
_geom_torsion_site_symmetry_4
_geom_torsion_publ_flag
C2 N1 C1 N2 0.5(3) . . . . ?
C4 N1 C1 N2 174.7(2) . . . . ?
C2 N1 C1 Ag1 -177.99(19) . . . . ?
C4 N1 C1 Ag1 -3.8(3) . . . . ?
N1 C1 N2 C3 -0.1(3) . . . . ?
Ag1 C1 N2 C3 178.49(18) . . . . ?
N1 C1 N2 C12 -179.9(2) . . . . ?
Ag1 C1 N2 C12 -1.3(3) . . . . ?
C1 N1 C2 C3 -0.8(3) . . . . ?
C4 N1 C2 C3 -175.0(2) . . . . ?
N1 C2 C3 N2 0.8(3) . . . . ?
C1 N2 C3 C2 -0.5(3) . . . . ?
C12 N2 C3 C2 179.4(2) . . . . ?
C1 N1 C4 C5 57.0(3) . . . . ?
C2 N1 C4 C5 -129.7(3) . . . . ?
C1 N1 C4 C8 -178.2(2) . . . . ?
C2 N1 C4 C8 -4.9(4) . . . . ?
C1 N1 C4 C7 -61.3(3) . . . . ?
C2 N1 C4 C7 112.0(3) . . . . ?
N1 C4 C5 C6 66.4(3) . . . . ?
C8 C4 C5 C6 -56.6(3) . . . . ?
C7 C4 C5 C6 -176.6(2) . . . . ?
C11 C6 C5 C4 -48.7(4) . . . . ?
C10 C6 C5 C4 -167.9(3) . . . . ?
C9 C6 C5 C4 76.3(4) . . . . ?
C1 N2 C12 C15 -61.2(3) . . . . ?
C3 N2 C12 C15 119.0(3) . . . . ?
C1 N2 C12 C16 -177.1(2) . . . . ?
C3 N2 C12 C16 3.2(4) . . . . ?
C1 N2 C12 C13 57.7(3) . . . . ?
C3 N2 C12 C13 -122.1(3) . . . . ?
N2 C12 C13 C14 56.1(3) . . . . ?
C15 C12 C13 C14 174.5(3) . . . . ?
C16 C12 C13 C14 -67.2(4) . . . . ?
C12 C13 C14 C18 -63.6(4) . . . . ?
C12 C13 C14 C19 176.3(3) . . . . ?
C12 C13 C14 C17 59.2(4) . . . . ?
